data_1558624
loop_
_publ_author_name
'Zhang, Jian'
'Liu, Zhi-Wen'
'Li, Yong'
'Wei, Cui-Jie'
'Xie, Jing'
'Yuan, Meng-Fei'
'Zhang, Dong-Mei'
'Ye, Wen-Cai'
'Zhang, Xiao-Qi'

_publ_section_title
;
 Structurally Diverse Indole Alkaloids with Vasorelaxant Activity from
 Melodinus hemsleyanus
;
_journal_name_full 'Journal of Natural Products'
_journal_paper_doi 10.1021/acs.jnatprod.9b00925
_journal_year 2020
_chemical_formula_moiety 'C20 H25 N3 O5, 4(O)'
_chemical_formula_sum 'C20 H25 N3 O9'
_chemical_formula_weight 451.43
_space_group_crystal_system orthorhombic
_space_group_IT_number 19
_space_group_name_Hall 'P 2ac 2ab'
_space_group_name_H-M_alt 'P 21 21 21'
_atom_sites_solution_hydrogens mixed
_atom_sites_solution_primary dual
_audit_creation_date 2018-07-13
_audit_creation_method
;
Olex2 1.2
(compiled 2017.08.10 svn.r3458 for OlexSys, GUI svn.r5381)
;
_cell_angle_alpha 90
_cell_angle_beta 90
_cell_angle_gamma 90
_cell_formula_units_Z 8
_cell_length_a 8.70090(10)
_cell_length_b 11.6468(2)
_cell_length_c 42.6723(7)
_cell_measurement_reflns_used 25578
_cell_measurement_temperature 100.00(10)
_cell_measurement_theta_max 73.5960
_cell_measurement_theta_min 3.9240
_cell_volume 4324.31(11)
_computing_cell_refinement 'CrysAlisPro 1.171.38.43f (Rigaku OD, 2015)'
_computing_data_collection 'CrysAlisPro 1.171.38.43f (Rigaku OD, 2015)'
_computing_data_reduction 'CrysAlisPro 1.171.38.43f (Rigaku OD, 2015)'
_computing_molecular_graphics 'Olex2 (Dolomanov et al., 2009)'
_computing_publication_material 'Olex2 (Dolomanov et al., 2009)'
_computing_structure_refinement 'XL (Sheldrick, 2008)'
_computing_structure_solution 'ShelXT (Sheldrick, 2015)'
_diffrn_ambient_environment N~2~
_diffrn_ambient_temperature 100.00(10)
_diffrn_detector 'CCD plate'
_diffrn_detector_area_resol_mean 5.2684
_diffrn_detector_type AtlasS2
_diffrn_measured_fraction_theta_full 1.000
_diffrn_measured_fraction_theta_max 0.994
_diffrn_measurement_details
;
List of Runs (angles in degrees, time in seconds):

  # Type    Start    End  Width  t~exp~   \w     \q     \k     \f   Frames
--------------------------------------------------------------------------
  1  \w    -70.00  34.00   1.00    1.00    --  -40.46  57.00 -60.00  104
  2  \w     23.00  98.00   1.00    1.00    --   40.46-125.00 120.00   75
  3  \w      1.00  82.00   1.00    1.00    --   40.46 -99.00 150.00   81
  4  \w     29.00 115.00   1.00    1.06    --  107.48-111.00 -90.00   86
  5  \w     77.00 178.00   1.00    1.06    --  107.48  61.00  30.00  101
  6  \w    100.00 178.00   1.00    1.06    --  107.48 111.00 -60.00   78
  7  \w     46.00 178.00   1.00    1.06    --  107.48  15.00-180.00  132
  8  \w     23.00 109.00   1.00    1.06    --  107.48 -94.00 -30.00   86
  9  \w    100.00 178.00   1.00    1.06    --  107.48 111.00  60.00   78
 10  \w   -114.00 -11.00   1.00    1.00    --  -40.46 -57.00 -90.00  103
 11  \w   -114.00 -11.00   1.00    1.00    --  -40.46 -57.00 150.00  103
 12  \w     77.00 178.00   1.00    1.06    --  107.48  30.00 -90.00  101
 13  \w     77.00 178.00   1.00    1.06    --  107.48  61.00 -30.00  101
 14  \w     80.00 178.00   1.00    1.06    --  107.48  45.00-150.00   98
 15  \w     33.00 138.00   1.00    1.06    --  107.48 -61.00   0.00  105
 16  \w   -114.00 -11.00   1.00    1.00    --  -40.46 -57.00  30.00  103
 17  \w    -67.00  36.00   1.00    1.00    --  -40.46  37.00  60.00  103
 18  \w     74.00 178.00   1.00    1.06    --  107.48  77.00  60.00  104
;
_diffrn_measurement_device 'four-circle diffractometer'
_diffrn_measurement_device_type 'SuperNova, Dual, Cu at zero, AtlasS2'
_diffrn_measurement_method '\w scans'
_diffrn_orient_matrix_type 'CrysAlisPro convention (1999,Acta A55,543-557)'
_diffrn_orient_matrix_UB_11 -0.1537969000
_diffrn_orient_matrix_UB_12 -0.0652304000
_diffrn_orient_matrix_UB_13 0.0018017000
_diffrn_orient_matrix_UB_21 0.0092320000
_diffrn_orient_matrix_UB_22 -0.0253294000
_diffrn_orient_matrix_UB_23 -0.0353909000
_diffrn_orient_matrix_UB_31 0.0872016000
_diffrn_orient_matrix_UB_32 -0.1122536000
_diffrn_orient_matrix_UB_33 0.0069253000
_diffrn_radiation_monochromator mirror
_diffrn_radiation_probe x-ray
_diffrn_radiation_type CuK\a
_diffrn_radiation_wavelength 1.54178
_diffrn_reflns_av_R_equivalents 0.0324
_diffrn_reflns_av_unetI/netI 0.0222
_diffrn_reflns_Laue_measured_fraction_full 1.000
_diffrn_reflns_Laue_measured_fraction_max 0.994
_diffrn_reflns_limit_h_max 10
_diffrn_reflns_limit_h_min -10
_diffrn_reflns_limit_k_max 13
_diffrn_reflns_limit_k_min -14
_diffrn_reflns_limit_l_max 53
_diffrn_reflns_limit_l_min -52
_diffrn_reflns_number 43899
_diffrn_reflns_point_group_measured_fraction_full 1.000
_diffrn_reflns_point_group_measured_fraction_max 0.986
_diffrn_reflns_theta_full 67.679
_diffrn_reflns_theta_max 73.748
_diffrn_reflns_theta_min 3.934
_diffrn_source 'micro-focus sealed X-ray tube'
_diffrn_source_type 'SuperNova (Cu) X-ray Source'
_exptl_absorpt_coefficient_mu 0.938
_exptl_absorpt_correction_T_max 1.00000
_exptl_absorpt_correction_T_min 0.87773
_exptl_absorpt_correction_type multi-scan
_exptl_absorpt_process_details
;
CrysAlisPro 1.171.38.43f (Rigaku Oxford Diffraction, 2015)
Empirical absorption correction using spherical harmonics,
 implemented in SCALE3 ABSPACK scaling algorithm.
;
_exptl_crystal_colour yellow
_exptl_crystal_colour_primary yellow
_exptl_crystal_density_diffrn 1.387
_exptl_crystal_description block
_exptl_crystal_F_000 1904
_exptl_crystal_size_max 0.24
_exptl_crystal_size_mid 0.22
_exptl_crystal_size_min 0.11
_refine_diff_density_max 0.662
_refine_diff_density_min -0.651
_refine_diff_density_rms 0.073
_refine_ls_abs_structure_details
;
 Flack x determined using 3549 quotients [(I+)-(I-)]/[(I+)+(I-)]
 (Parsons, Flack and Wagner, Acta Cryst. B69 (2013) 249-259).
;
_refine_ls_abs_structure_Flack 0.06(4)
_refine_ls_extinction_method none
_refine_ls_goodness_of_fit_ref 1.052
_refine_ls_hydrogen_treatment mixed
_refine_ls_matrix_type full
_refine_ls_number_parameters 596
_refine_ls_number_reflns 8633
_refine_ls_number_restraints 16
_refine_ls_restrained_S_all 3.061
_refine_ls_R_factor_all 0.0477
_refine_ls_R_factor_gt 0.0468
_refine_ls_shift/su_max 0.000
_refine_ls_shift/su_mean 0.000
_refine_ls_structure_factor_coef Fsqd
_refine_ls_weighting_details 'w=1/[\s^2^(Fo^2^)+(0.0809P)^2^+3.8099P] where P=(Fo^2^+2Fc^2^)/3'
_refine_ls_weighting_scheme calc
_refine_ls_wR_factor_gt 0.1336
_refine_ls_wR_factor_ref 0.1344
_reflns_Friedel_coverage 0.755
_reflns_Friedel_fraction_full 1.000
_reflns_Friedel_fraction_max 0.976
_reflns_number_gt 8475
_reflns_number_total 8633
_reflns_threshold_expression 'I > 2\s(I)'
_cod_data_source_file np9b00925_si_003.cif
_cod_data_source_block dmh-21
_cod_database_code 1558624
_shelx_shelxl_version_number 2016/4
_shelx_space_group_comment
;
The symmetry employed for this shelxl refinement is uniquely defined
by the following loop, which should always be used as a source of
symmetry information in preference to the above space-group names.
They are only intended as comments.
;
_reflns_odcompleteness_completeness 99.93
_reflns_odcompleteness_iscentric 1
_reflns_odcompleteness_theta 66.97
_olex2_refinement_description
;
1. Fixed Uiso
 At 1.2 times of:
  All C(H) groups, All C(H,H) groups, All N(H) groups, All N(H,H) groups
 At 1.5 times of:
  All C(H,H,H) groups, All O(H) groups
2. Restrained distances
 H00B-H00G
 2.15 with sigma of 0.02
 H2A-H10A
 2.15 with sigma of 0.02
3. Rigid bond restraints
 N2, C12
 with sigma for 1-2 distances of 0.001 and sigma for 1-3 distances of 0.002
 N002, C00R
 with sigma for 1-2 distances of 0.01 and sigma for 1-3 distances of 0.01
4. Uiso/Uaniso restraints and constraints
N2 \\sim C12: within 2A with sigma of 0.002 and sigma for terminal atoms of
0.004
N002 \\sim C00R: within 2A with sigma of 0.002 and sigma for terminal atoms of
0.004
5.a Ternary CH refined with riding coordinates:
 C00Y(H00Y), C17(H17), C014(H014), C19(H19), C18(H18), C01D(H01F), C01J(H01K)
5.b Secondary CH2 refined with riding coordinates:
 C00Z(H00D,H00E), C016(H01A,H01B), C017(H01C,H01D), C01F(H01H,H01I), C13(H13A,
 H13B), C16(H16A,H16B), C9(H9A,H9B), C10(H10A,H10B)
5.c Aromatic/amide H refined with riding coordinates:
 N00G(H00G), C013(H013), C01C(H01E), C01E(H01G), C01I(H01J), C8(H8), C5(H5A),
 C6(H6), C7(H7)
5.d X=CH2 refined with riding coordinates:
 N002(H00A,H00B), N2(H2A,H2B)
5.e Idealised Me refined as rotating group:
 C20(H20A,H20B,H20C), C01R(H01L,H01M,H01N)
5.f Idealised tetrahedral OH refined as rotating group:
 O5(H5), O003(H003), O4(H4), O008(H008), O3(H3)
;
_olex2_submission_special_instructions 'No special instructions were received'
_oxdiff_exptl_absorpt_empirical_details
;
Empirical correction (ABSPACK) includes:
- Absorption correction using spherical harmonics
- Frame scaling
;
_oxdiff_exptl_absorpt_empirical_full_max 1.212
_oxdiff_exptl_absorpt_empirical_full_min 0.886

loop_
_space_group_symop_operation_xyz
'x, y, z'
'-x+1/2, -y, z+1/2'
'-x, y+1/2, -z+1/2'
'x+1/2, -y+1/2, -z'

loop_
_atom_site_label
_atom_site_type_symbol
_atom_site_fract_x
_atom_site_fract_y
_atom_site_fract_z
_atom_site_U_iso_or_equiv
_atom_site_adp_type
_atom_site_occupancy
_atom_site_site_symmetry_order
_atom_site_calc_flag
_atom_site_refinement_flags_posn
_atom_site_refinement_flags_adp
_atom_site_refinement_flags_occupancy
_atom_site_disorder_assembly
_atom_site_disorder_group
O5 O 0.3558(3) 0.6498(2) 0.27391(5) 0.0165(5) Uani 1 1 d . . . . .
H5 H 0.412466 0.705389 0.271580 0.025 Uiso 1 1 calc GR . . . .
N002 N 0.0153(3) 0.5468(2) 0.41830(5) 0.0068(4) Uani 1 1 d . U . . .
H00A H -0.078211 0.543928 0.411821 0.008 Uiso 1 1 calc R . . . .
H00B H 0.085455 0.508044 0.408835 0.008 Uiso 1 1 calc DR . . . .
O003 O 0.7388(3) 0.4335(2) 0.41183(5) 0.0172(5) Uani 1 1 d . . . . .
H003 H 0.737245 0.367868 0.418760 0.026 Uiso 1 1 calc GR . . . .
N2 N 0.2442(3) 0.2260(2) 0.21837(5) 0.0083(4) Uani 1 1 d . U . . .
H2A H 0.294208 0.189761 0.204071 0.010 Uiso 1 1 calc DR . . . .
H2B H 0.148312 0.211713 0.221323 0.010 Uiso 1 1 calc R . . . .
O4 O 0.4317(3) 0.4219(2) 0.34869(6) 0.0184(5) Uani 1 1 d . . . . .
H4 H 0.478510 0.471582 0.358407 0.028 Uiso 1 1 calc GR . . . .
O006 O -0.0429(3) 0.6673(2) 0.45704(5) 0.0188(5) Uani 1 1 d . . . . .
O1AA O 0.4513(3) 0.3264(2) 0.23229(6) 0.0190(5) Uani 1 1 d . . . . .
O008 O 0.5535(3) 0.5977(2) 0.37957(5) 0.0184(5) Uani 1 1 d . . . . .
H008 H 0.601073 0.640224 0.367731 0.028 Uiso 1 1 calc GR . . . .
O3 O 0.1832(3) 0.3143(2) 0.38072(5) 0.0188(5) Uani 1 1 d . . . . .
H3 H 0.262553 0.276591 0.382105 0.028 Uiso 1 1 calc GR . . . .
O00A O 0.3759(3) 0.8875(2) 0.42693(6) 0.0210(5) Uani 1 1 d . . . . .
O3W O 0.5674(3) 0.5434(2) 0.22568(6) 0.0257(6) Uani 1 1 d . . . . .
O2W O 0.4717(3) 0.2076(2) 0.37547(7) 0.0304(6) Uani 1 1 d . . . . .
O5W O 0.1552(3) 0.9208(2) 0.38304(6) 0.0300(6) Uani 1 1 d . . . . .
O4W O 0.7085(4) 0.7259(3) 0.34403(6) 0.0329(7) Uani 1 1 d . . . . .
N00G N 0.2510(3) 0.3970(2) 0.44644(6) 0.0146(5) Uani 1 1 d . . . . .
H00G H 0.209825 0.394300 0.428140 0.018 Uiso 1 1 calc DR . . . .
N3 N -0.0217(3) 0.4719(2) 0.31860(6) 0.0150(5) Uani 1 1 d . . . . .
O8W O 0.9907(4) 0.7130(3) 0.36991(7) 0.0354(7) Uani 1 1 d . . . . .
N00J N 0.5827(3) 0.6061(2) 0.47727(6) 0.0140(5) Uani 1 1 d . . . . .
N1 N 0.1497(3) 0.1703(2) 0.28317(7) 0.0159(5) Uani 1 1 d . . . . .
O00L O 0.4671(3) 0.7840(2) 0.47958(6) 0.0296(6) Uani 1 1 d . . . . .
O1 O 0.0524(3) 0.6046(2) 0.28163(6) 0.0282(6) Uani 1 1 d . . . . .
O6W O 0.3681(4) 1.0168(3) 0.34296(8) 0.0406(7) Uani 1 1 d . . . . .
O7W O 0.0005(4) 1.1170(3) 0.40325(8) 0.0421(8) Uani 1 1 d . . . . .
C00P C 0.2668(4) 0.4946(3) 0.46454(7) 0.0135(6) Uani 1 1 d . . . . .
C12 C 0.3110(4) 0.2995(3) 0.23488(7) 0.0132(6) Uani 1 1 d . U . . .
C00R C 0.0496(4) 0.6080(3) 0.44170(7) 0.0132(6) Uani 1 1 d . U . . .
C15 C 0.0874(4) 0.5295(3) 0.30379(7) 0.0126(6) Uani 1 1 d . . . . .
C00T C 0.3360(4) 0.4670(3) 0.49261(7) 0.0141(6) Uani 1 1 d . . . . .
C00V C 0.5190(4) 0.6953(3) 0.46321(7) 0.0135(6) Uani 1 1 d . . . . .
C2 C -0.0590(4) 0.2846(3) 0.27891(7) 0.0146(6) Uani 1 1 d . . . . .
C00X C 0.3658(4) 0.3458(3) 0.49156(7) 0.0150(6) Uani 1 1 d . . . . .
C00Y C 0.6204(4) 0.4997(3) 0.42648(7) 0.0152(6) Uani 1 1 d . . . . .
H00Y H 0.522813 0.458184 0.424773 0.018 Uiso 1 1 calc R . . . .
C00Z C 0.5611(4) 0.5865(3) 0.51109(7) 0.0154(6) Uani 1 1 d . . . . .
H00D H 0.583300 0.656355 0.522600 0.018 Uiso 1 1 calc R . . . .
H00E H 0.630828 0.527067 0.518264 0.018 Uiso 1 1 calc R . . . .
C3 C -0.1032(4) 0.1793(3) 0.29400(8) 0.0179(7) Uani 1 1 d . . . . .
C17 C 0.1692(4) 0.3593(3) 0.34951(7) 0.0166(6) Uani 1 1 d . . . . .
H17 H 0.188323 0.298148 0.334205 0.020 Uiso 1 1 calc R . . . .
C4 C 0.0288(4) 0.1103(3) 0.29582(8) 0.0180(6) Uani 1 1 d . . . . .
C013 C 0.4559(4) 0.1563(3) 0.50343(8) 0.0207(7) Uani 1 1 d . . . . .
H013 H 0.504418 0.104870 0.516861 0.025 Uiso 1 1 calc R . . . .
C014 C 0.6037(4) 0.6160(3) 0.41086(7) 0.0142(6) Uani 1 1 d . . . . .
H014 H 0.703778 0.654540 0.410567 0.017 Uiso 1 1 calc R . . . .
C015 C 0.3121(4) 0.3042(3) 0.46243(8) 0.0155(6) Uani 1 1 d . . . . .
C016 C 0.3916(4) 0.5490(3) 0.51709(7) 0.0160(6) Uani 1 1 d . . . . .
H01A H 0.384448 0.512919 0.537523 0.019 Uiso 1 1 calc R . . . .
H01B H 0.326142 0.616410 0.517211 0.019 Uiso 1 1 calc R . . . .
C017 C 0.6620(4) 0.5122(3) 0.46094(7) 0.0156(6) Uani 1 1 d . . . . .
H01C H 0.638454 0.440698 0.471554 0.019 Uiso 1 1 calc R . . . .
H01D H 0.771984 0.524530 0.462587 0.019 Uiso 1 1 calc R . . . .
C19 C 0.3578(4) 0.6147(3) 0.30629(7) 0.0142(6) Uani 1 1 d . . . . .
H19 H 0.463762 0.593981 0.311636 0.017 Uiso 1 1 calc R . . . .
C18 C 0.2780(4) 0.4582(3) 0.34371(7) 0.0144(6) Uani 1 1 d . . . . .
H18 H 0.254173 0.519900 0.358552 0.017 Uiso 1 1 calc R . . . .
C14 C 0.2575(4) 0.5049(3) 0.30972(7) 0.0128(6) Uani 1 1 d . . . . .
C11 C 0.2127(4) 0.3602(3) 0.26031(7) 0.0129(6) Uani 1 1 d . . . . .
C01C C 0.3280(4) 0.1901(3) 0.45330(8) 0.0184(7) Uani 1 1 d . . . . .
H01E H 0.290992 0.163863 0.434149 0.022 Uiso 1 1 calc R . . . .
C01D C 0.2206(4) 0.6091(3) 0.45166(7) 0.0132(6) Uani 1 1 d . . . . .
H01F H 0.233642 0.666762 0.468185 0.016 Uiso 1 1 calc R . . . .
C01E C 0.4381(4) 0.2694(3) 0.51251(8) 0.0186(7) Uani 1 1 d . . . . .
H01G H 0.472860 0.294416 0.531950 0.022 Uiso 1 1 calc R . . . .
C01F C 0.3182(4) 0.6457(3) 0.42308(7) 0.0146(6) Uani 1 1 d . . . . .
H01H H 0.260890 0.704375 0.411946 0.018 Uiso 1 1 calc R . . . .
H01I H 0.325428 0.579931 0.409233 0.018 Uiso 1 1 calc R . . . .
C13 C 0.3193(4) 0.4118(3) 0.28588(7) 0.0140(6) Uani 1 1 d . . . . .
H13A H 0.406794 0.445402 0.275173 0.017 Uiso 1 1 calc R . . . .
H13B H 0.358309 0.348217 0.298208 0.017 Uiso 1 1 calc R . . . .
C01H C 0.4858(4) 0.6928(3) 0.42810(7) 0.0134(6) Uani 1 1 d . . . . .
C01I C 0.4018(4) 0.1175(3) 0.47415(9) 0.0214(7) Uani 1 1 d . . . . .
H01J H 0.416095 0.040933 0.468672 0.026 Uiso 1 1 calc R . . . .
C01J C 0.4921(4) 0.8158(3) 0.41321(7) 0.0165(6) Uani 1 1 d . . . . .
H01K H 0.468568 0.808079 0.390855 0.020 Uiso 1 1 calc R . . . .
C16 C 0.0050(4) 0.4010(3) 0.34660(7) 0.0176(6) Uani 1 1 d . . . . .
H16A H -0.063108 0.335130 0.345937 0.021 Uiso 1 1 calc R . . . .
H16B H -0.020934 0.445527 0.365079 0.021 Uiso 1 1 calc R . . . .
C20 C 0.3117(4) 0.7160(3) 0.32684(8) 0.0189(7) Uani 1 1 d . . . . .
H20A H 0.380806 0.778892 0.323210 0.028 Uiso 1 1 calc GR . . . .
H20B H 0.316543 0.693812 0.348482 0.028 Uiso 1 1 calc GR . . . .
H20C H 0.208797 0.739182 0.321768 0.028 Uiso 1 1 calc GR . . . .
C9 C -0.1613(4) 0.3872(3) 0.27397(8) 0.0172(6) Uani 1 1 d . . . . .
H9A H -0.262665 0.361424 0.267655 0.021 Uiso 1 1 calc R . . . .
H9B H -0.119744 0.434148 0.257214 0.021 Uiso 1 1 calc R . . . .
C8 C -0.2423(4) 0.1384(3) 0.30684(8) 0.0236(8) Uani 1 1 d . . . . .
H8 H -0.331079 0.182877 0.306199 0.028 Uiso 1 1 calc R . . . .
C5 C 0.0274(5) 0.0000(3) 0.30868(8) 0.0237(7) Uani 1 1 d . . . . .
H5A H 0.114951 -0.045742 0.308849 0.028 Uiso 1 1 calc R . . . .
C6 C -0.1105(5) -0.0381(4) 0.32116(9) 0.0297(9) Uani 1 1 d . . . . .
H6 H -0.115098 -0.110702 0.330214 0.036 Uiso 1 1 calc R . . . .
C10 C -0.1749(4) 0.4599(3) 0.30392(8) 0.0168(7) Uani 1 1 d . . . . .
H10A H -0.215533 0.535163 0.298783 0.020 Uiso 1 1 calc DR . . . .
H10B H -0.245174 0.423257 0.318463 0.020 Uiso 1 1 calc R . . . .
C01R C 0.6451(4) 0.8779(3) 0.41599(9) 0.0240(7) Uani 1 1 d . . . . .
H01L H 0.640244 0.949142 0.404742 0.036 Uiso 1 1 calc GR . . . .
H01M H 0.725102 0.830781 0.407322 0.036 Uiso 1 1 calc GR . . . .
H01N H 0.666749 0.892846 0.437672 0.036 Uiso 1 1 calc GR . . . .
C7 C -0.2432(5) 0.0301(4) 0.32048(9) 0.0292(9) Uani 1 1 d . . . . .
H7 H -0.333572 0.002250 0.329310 0.035 Uiso 1 1 calc R . . . .
O1W O 0.6994(3) 0.2019(2) 0.42140(7) 0.0309(6) Uani 1 1 d . . . . .
H00C H 0.303(10) 0.899(7) 0.4137(19) 0.08(2) Uiso 1 1 d . . . . .
C1 C 0.0964(4) 0.2762(3) 0.27298(7) 0.0147(6) Uani 1 1 d . . . . .
H11 H 0.161(5) 0.418(4) 0.2491(10) 0.020(10) Uiso 1 1 d . . . . .
H1 H 0.235(5) 0.141(3) 0.2803(9) 0.010(9) Uiso 1 1 d . . . . .

loop_
_atom_site_aniso_label
_atom_site_aniso_U_11
_atom_site_aniso_U_22
_atom_site_aniso_U_33
_atom_site_aniso_U_23
_atom_site_aniso_U_13
_atom_site_aniso_U_12
O5 0.0183(12) 0.0150(11) 0.0161(11) 0.0020(9) -0.0001(9) -0.0047(9)
N002 0.0036(10) 0.0102(11) 0.0065(10) -0.0036(9) -0.0009(8) -0.0009(9)
O003 0.0164(11) 0.0147(11) 0.0206(11) -0.0029(9) 0.0025(9) 0.0020(9)
N2 0.0084(11) 0.0090(11) 0.0075(10) -0.0041(8) 0.0037(8) -0.0015(9)
O4 0.0189(12) 0.0164(11) 0.0199(11) -0.0007(9) -0.0057(9) -0.0005(10)
O006 0.0160(11) 0.0212(12) 0.0192(11) -0.0059(9) 0.0002(9) 0.0031(10)
O1AA 0.0167(11) 0.0172(12) 0.0230(11) -0.0040(9) 0.0039(9) -0.0008(10)
O008 0.0220(12) 0.0218(12) 0.0115(10) -0.0013(9) 0.0005(9) -0.0034(10)
O3 0.0245(13) 0.0196(12) 0.0125(10) 0.0029(9) -0.0008(9) 0.0005(10)
O00A 0.0239(12) 0.0175(12) 0.0216(12) -0.0020(10) -0.0051(10) 0.0065(10)
O3W 0.0211(12) 0.0244(13) 0.0316(13) 0.0036(11) 0.0031(11) -0.0029(11)
O2W 0.0310(15) 0.0254(13) 0.0349(14) 0.0017(11) -0.0022(12) 0.0013(12)
O5W 0.0304(15) 0.0304(15) 0.0290(14) 0.0017(11) -0.0050(11) 0.0035(12)
O4W 0.0366(15) 0.0418(17) 0.0204(12) 0.0043(12) -0.0007(12) -0.0175(14)
N00G 0.0172(13) 0.0128(12) 0.0139(12) -0.0003(10) -0.0023(10) -0.0015(11)
N3 0.0150(13) 0.0163(13) 0.0137(12) -0.0002(10) -0.0003(10) 0.0009(11)
O8W 0.0344(16) 0.0434(17) 0.0284(14) 0.0100(13) -0.0072(12) -0.0134(14)
N00J 0.0132(12) 0.0157(13) 0.0130(12) 0.0000(10) -0.0011(10) -0.0004(11)
N1 0.0155(14) 0.0144(14) 0.0178(13) 0.0017(10) 0.0010(11) 0.0010(12)
O00L 0.0327(15) 0.0270(14) 0.0291(13) -0.0041(11) -0.0020(11) -0.0002(12)
O1 0.0299(14) 0.0274(14) 0.0272(13) 0.0007(11) 0.0000(11) 0.0016(12)
O6W 0.0380(17) 0.0455(18) 0.0382(16) -0.0086(14) 0.0037(14) -0.0103(15)
O7W 0.0355(17) 0.0372(17) 0.0537(19) 0.0013(15) 0.0029(14) 0.0023(15)
C00P 0.0115(14) 0.0130(15) 0.0161(14) -0.0016(12) 0.0009(11) -0.0016(12)
C12 0.0147(14) 0.0115(13) 0.0134(13) -0.0013(10) 0.0007(11) -0.0008(11)
C00R 0.0131(14) 0.0128(14) 0.0136(13) 0.0024(11) -0.0004(11) -0.0020(12)
C15 0.0148(15) 0.0111(14) 0.0119(13) -0.0025(11) 0.0012(11) -0.0010(12)
C00T 0.0137(14) 0.0142(15) 0.0145(14) -0.0002(12) 0.0025(12) -0.0004(13)
C00V 0.0115(13) 0.0141(14) 0.0149(14) -0.0012(11) 0.0010(11) -0.0038(12)
C2 0.0147(15) 0.0148(15) 0.0142(13) -0.0030(12) 0.0004(12) -0.0010(13)
C00X 0.0131(14) 0.0160(16) 0.0159(15) 0.0017(12) 0.0012(12) -0.0012(12)
C00Y 0.0126(14) 0.0149(16) 0.0180(15) -0.0029(12) 0.0020(12) -0.0017(12)
C00Z 0.0167(15) 0.0179(16) 0.0115(14) -0.0003(12) -0.0017(12) 0.0003(13)
C3 0.0187(16) 0.0192(17) 0.0159(14) -0.0023(12) -0.0008(12) -0.0044(13)
C17 0.0217(16) 0.0169(16) 0.0111(14) 0.0004(11) 0.0018(12) -0.0021(13)
C4 0.0205(16) 0.0183(16) 0.0152(14) -0.0020(12) -0.0005(12) -0.0039(14)
C013 0.0177(16) 0.0182(17) 0.0262(17) 0.0057(13) -0.0016(14) 0.0003(14)
C014 0.0140(15) 0.0175(16) 0.0111(13) -0.0007(12) 0.0008(11) -0.0018(13)
C015 0.0127(14) 0.0165(16) 0.0172(14) 0.0011(12) 0.0006(12) -0.0010(13)
C016 0.0171(16) 0.0172(16) 0.0136(14) -0.0003(12) 0.0002(12) 0.0009(13)
C017 0.0161(15) 0.0145(15) 0.0163(14) -0.0006(12) 0.0007(12) 0.0018(13)
C19 0.0147(14) 0.0136(15) 0.0143(14) 0.0003(12) -0.0012(11) -0.0015(13)
C18 0.0170(15) 0.0138(14) 0.0124(13) 0.0001(11) -0.0013(12) -0.0002(13)
C14 0.0147(15) 0.0113(14) 0.0123(13) 0.0003(11) -0.0003(11) -0.0021(12)
C11 0.0123(14) 0.0140(15) 0.0122(13) -0.0011(11) -0.0007(11) 0.0005(12)
C01C 0.0168(16) 0.0174(16) 0.0209(15) -0.0025(12) 0.0003(13) -0.0026(13)
C01D 0.0129(14) 0.0136(14) 0.0132(13) -0.0017(11) -0.0004(11) -0.0017(12)
C01E 0.0181(16) 0.0194(17) 0.0184(15) 0.0018(13) -0.0020(13) 0.0008(14)
C01F 0.0145(15) 0.0150(15) 0.0142(14) 0.0007(12) -0.0006(11) 0.0005(12)
C13 0.0141(14) 0.0146(15) 0.0132(13) -0.0026(11) -0.0005(11) 0.0008(12)
C01H 0.0135(14) 0.0116(14) 0.0150(14) 0.0007(11) -0.0016(12) -0.0011(12)
C01I 0.0192(17) 0.0145(16) 0.0305(18) -0.0016(14) 0.0014(14) 0.0002(14)
C01J 0.0203(16) 0.0139(15) 0.0153(14) 0.0015(11) -0.0011(12) 0.0011(13)
C16 0.0198(16) 0.0187(16) 0.0142(14) 0.0026(13) 0.0009(12) -0.0032(13)
C20 0.0254(17) 0.0138(16) 0.0176(15) -0.0021(12) -0.0003(13) -0.0020(14)
C9 0.0147(15) 0.0188(16) 0.0182(15) -0.0011(13) -0.0031(12) 0.0000(13)
C8 0.0198(17) 0.029(2) 0.0222(16) 0.0005(14) 0.0008(14) -0.0056(15)
C5 0.0301(19) 0.0168(17) 0.0241(16) 0.0020(13) -0.0068(14) -0.0005(15)
C6 0.035(2) 0.026(2) 0.0280(18) 0.0087(15) -0.0057(16) -0.0128(17)
C10 0.0125(15) 0.0172(16) 0.0206(15) -0.0001(13) 0.0008(12) -0.0014(13)
C01R 0.0241(18) 0.0189(17) 0.0291(18) 0.0017(14) -0.0023(15) -0.0064(15)
C7 0.028(2) 0.035(2) 0.0245(17) 0.0064(16) 0.0001(15) -0.0148(18)
O1W 0.0285(14) 0.0249(14) 0.0392(15) -0.0035(12) -0.0017(12) 0.0013(12)
C1 0.0178(16) 0.0141(16) 0.0121(13) -0.0018(11) -0.0014(12) 0.0004(13)

loop_
_atom_type_symbol
_atom_type_description
_atom_type_scat_dispersion_real
_atom_type_scat_dispersion_imag
_atom_type_scat_source
C C 0.0181 0.0091 'International Tables Vol C Tables 4.2.6.8 and 6.1.1.4'
H H 0.0000 0.0000 'International Tables Vol C Tables 4.2.6.8 and 6.1.1.4'
N N 0.0311 0.0180 'International Tables Vol C Tables 4.2.6.8 and 6.1.1.4'
O O 0.0492 0.0322 'International Tables Vol C Tables 4.2.6.8 and 6.1.1.4'

loop_
_geom_angle_atom_site_label_1
_geom_angle_atom_site_label_2
_geom_angle_atom_site_label_3
_geom_angle
_geom_angle_site_symmetry_1
_geom_angle_site_symmetry_3
_geom_angle_publ_flag
C19 O5 H5 109.5 . . ?
H00A N002 H00B 120.0 . . ?
C00R N002 H00A 120.0 . . ?
C00R N002 H00B 120.0 . . ?
C00Y O003 H003 109.5 . . ?
H2A N2 H2B 120.0 . . ?
C12 N2 H2A 120.0 . . ?
C12 N2 H2B 120.0 . . ?
C18 O4 H4 109.5 . . ?
C014 O008 H008 109.5 . . ?
C17 O3 H3 109.5 . . ?
C01J O00A H00C 110(5) . . ?
C00P N00G H00G 125.4 . . ?
C00P N00G C015 109.2(3) . . ?
C015 N00G H00G 125.4 . . ?
C15 N3 C16 124.0(3) . . ?
C15 N3 C10 119.5(3) . . ?
C16 N3 C10 115.7(3) . . ?
C00V N00J C00Z 120.9(3) . . ?
C00V N00J C017 124.5(3) . . ?
C017 N00J C00Z 114.1(3) . . ?
C4 N1 C1 108.6(3) . . ?
C4 N1 H1 123(3) . . ?
C1 N1 H1 128(3) . . ?
N00G C00P C01D 120.1(3) . . ?
C00T C00P N00G 109.7(3) . . ?
C00T C00P C01D 130.1(3) . . ?
N2 C12 O1AA 124.6(3) . . ?
N2 C12 C11 116.7(3) . . ?
O1AA C12 C11 118.7(3) . . ?
N002 C00R C01D 116.7(3) . . ?
O006 C00R N002 125.1(3) . . ?
O006 C00R C01D 118.2(3) . . ?
N3 C15 O1 120.7(3) . . ?
N3 C15 C14 121.4(3) . . ?
O1 C15 C14 117.7(3) . . ?
C00P C00T C00X 106.3(3) . . ?
C00P C00T C016 126.8(3) . . ?
C00X C00T C016 126.2(3) . . ?
N00J C00V O00L 121.0(3) . . ?
N00J C00V C01H 120.7(3) . . ?
O00L C00V C01H 117.9(3) . . ?
C3 C2 C9 125.6(3) . . ?
C1 C2 C3 106.5(3) . . ?
C1 C2 C9 127.6(3) . . ?
C015 C00X C00T 107.7(3) . . ?
C01E C00X C00T 133.0(3) . . ?
C01E C00X C015 119.3(3) . . ?
O003 C00Y H00Y 109.0 . . ?
O003 C00Y C014 111.0(3) . . ?
O003 C00Y C017 107.6(3) . . ?
C014 C00Y H00Y 109.0 . . ?
C014 C00Y C017 111.3(3) . . ?
C017 C00Y H00Y 109.0 . . ?
N00J C00Z H00D 109.9 . . ?
N00J C00Z H00E 109.9 . . ?
N00J C00Z C016 109.0(3) . . ?
H00D C00Z H00E 108.3 . . ?
C016 C00Z H00D 109.9 . . ?
C016 C00Z H00E 109.9 . . ?
C4 C3 C2 107.1(3) . . ?
C4 C3 C8 119.2(3) . . ?
C8 C3 C2 133.7(3) . . ?
O3 C17 H17 109.8 . . ?
O3 C17 C18 112.1(3) . . ?
O3 C17 C16 105.8(3) . . ?
C18 C17 H17 109.8 . . ?
C18 C17 C16 109.4(3) . . ?
C16 C17 H17 109.8 . . ?
N1 C4 C3 108.3(3) . . ?
N1 C4 C5 129.0(3) . . ?
C5 C4 C3 122.7(3) . . ?
C01E C013 H013 119.4 . . ?
C01E C013 C01I 121.1(3) . . ?
C01I C013 H013 119.4 . . ?
O008 C014 C00Y 108.0(3) . . ?
O008 C014 H014 109.3 . . ?
O008 C014 C01H 109.3(3) . . ?
C00Y C014 H014 109.3 . . ?
C00Y C014 C01H 111.8(2) . . ?
C01H C014 H014 109.3 . . ?
N00G C015 C00X 107.0(3) . . ?
N00G C015 C01C 130.2(3) . . ?
C01C C015 C00X 122.7(3) . . ?
C00T C016 C00Z 111.7(3) . . ?
C00T C016 H01A 109.3 . . ?
C00T C016 H01B 109.3 . . ?
C00Z C016 H01A 109.3 . . ?
C00Z C016 H01B 109.3 . . ?
H01A C016 H01B 107.9 . . ?
N00J C017 C00Y 114.7(3) . . ?
N00J C017 H01C 108.6 . . ?
N00J C017 H01D 108.6 . . ?
C00Y C017 H01C 108.6 . . ?
C00Y C017 H01D 108.6 . . ?
H01C C017 H01D 107.6 . . ?
O5 C19 H19 107.7 . . ?
O5 C19 C14 108.5(2) . . ?
O5 C19 C20 109.2(3) . . ?
C14 C19 H19 107.7 . . ?
C20 C19 H19 107.7 . . ?
C20 C19 C14 115.8(3) . . ?
O4 C18 C17 109.8(3) . . ?
O4 C18 H18 108.7 . . ?
O4 C18 C14 110.6(3) . . ?
C17 C18 H18 108.7 . . ?
C17 C18 C14 110.3(3) . . ?
C14 C18 H18 108.7 . . ?
C15 C14 C19 112.0(3) . . ?
C15 C14 C18 109.3(2) . . ?
C15 C14 C13 110.6(2) . . ?
C19 C14 C18 108.0(2) . . ?
C19 C14 C13 108.2(2) . . ?
C18 C14 C13 108.7(3) . . ?
C12 C11 C13 109.8(3) . . ?
C12 C11 H11 104(3) . . ?
C13 C11 H11 111(3) . . ?
C1 C11 C12 109.0(3) . . ?
C1 C11 C13 113.6(3) . . ?
C1 C11 H11 109(3) . . ?
C015 C01C H01E 121.7 . . ?
C01I C01C C015 116.7(3) . . ?
C01I C01C H01E 121.7 . . ?
C00P C01D C00R 110.6(3) . . ?
C00P C01D H01F 108.4 . . ?
C00P C01D C01F 112.8(3) . . ?
C00R C01D H01F 108.4 . . ?
C01F C01D C00R 108.3(2) . . ?
C01F C01D H01F 108.4 . . ?
C00X C01E H01G 120.8 . . ?
C013 C01E C00X 118.3(3) . . ?
C013 C01E H01G 120.8 . . ?
C01D C01F H01H 107.4 . . ?
C01D C01F H01I 107.4 . . ?
C01D C01F C01H 119.9(3) . . ?
H01H C01F H01I 106.9 . . ?
C01H C01F H01H 107.4 . . ?
C01H C01F H01I 107.4 . . ?
C14 C13 H13A 107.1 . . ?
C14 C13 H13B 107.1 . . ?
C11 C13 C14 120.9(3) . . ?
C11 C13 H13A 107.1 . . ?
C11 C13 H13B 107.1 . . ?
H13A C13 H13B 106.8 . . ?
C00V C01H C014 110.6(3) . . ?
C00V C01H C01F 108.4(3) . . ?
C00V C01H C01J 112.0(3) . . ?
C014 C01H C01F 110.4(3) . . ?
C014 C01H C01J 108.2(3) . . ?
C01J C01H C01F 107.2(3) . . ?
C013 C01I H01J 119.0 . . ?
C01C C01I C013 121.9(3) . . ?
C01C C01I H01J 119.0 . . ?
O00A C01J C01H 109.9(3) . . ?
O00A C01J H01K 107.6 . . ?
O00A C01J C01R 108.0(3) . . ?
C01H C01J H01K 107.6 . . ?
C01R C01J C01H 115.7(3) . . ?
C01R C01J H01K 107.6 . . ?
N3 C16 C17 113.3(3) . . ?
N3 C16 H16A 108.9 . . ?
N3 C16 H16B 108.9 . . ?
C17 C16 H16A 108.9 . . ?
C17 C16 H16B 108.9 . . ?
H16A C16 H16B 107.7 . . ?
C19 C20 H20A 109.5 . . ?
C19 C20 H20B 109.5 . . ?
C19 C20 H20C 109.5 . . ?
H20A C20 H20B 109.5 . . ?
H20A C20 H20C 109.5 . . ?
H20B C20 H20C 109.5 . . ?
C2 C9 H9A 109.3 . . ?
C2 C9 H9B 109.3 . . ?
C2 C9 C10 111.5(3) . . ?
H9A C9 H9B 108.0 . . ?
C10 C9 H9A 109.3 . . ?
C10 C9 H9B 109.3 . . ?
C3 C8 H8 120.9 . . ?
C7 C8 C3 118.3(4) . . ?
C7 C8 H8 120.9 . . ?
C4 C5 H5A 121.5 . . ?
C6 C5 C4 117.0(4) . . ?
C6 C5 H5A 121.5 . . ?
C5 C6 H6 119.2 . . ?
C5 C6 C7 121.6(4) . . ?
C7 C6 H6 119.2 . . ?
N3 C10 C9 109.5(3) . . ?
N3 C10 H10A 109.8 . . ?
N3 C10 H10B 109.8 . . ?
C9 C10 H10A 109.8 . . ?
C9 C10 H10B 109.8 . . ?
H10A C10 H10B 108.2 . . ?
C01J C01R H01L 109.5 . . ?
C01J C01R H01M 109.5 . . ?
C01J C01R H01N 109.5 . . ?
H01L C01R H01M 109.5 . . ?
H01L C01R H01N 109.5 . . ?
H01M C01R H01N 109.5 . . ?
C8 C7 C6 121.2(4) . . ?
C8 C7 H7 119.4 . . ?
C6 C7 H7 119.4 . . ?
N1 C1 C11 117.7(3) . . ?
C2 C1 N1 109.4(3) . . ?
C2 C1 C11 132.7(3) . . ?

loop_
_geom_bond_atom_site_label_1
_geom_bond_atom_site_label_2
_geom_bond_distance
_geom_bond_site_symmetry_2
_geom_bond_publ_flag
O5 H5 0.8200 . ?
O5 C19 1.441(4) . ?
N002 H00A 0.8600 . ?
N002 H00B 0.8600 . ?
N002 C00R 1.262(4) . ?
O003 H003 0.8200 . ?
O003 C00Y 1.431(4) . ?
N2 H2A 0.8600 . ?
N2 H2B 0.8600 . ?
N2 C12 1.252(4) . ?
O4 H4 0.8200 . ?
O4 C18 1.419(4) . ?
O006 C00R 1.247(4) . ?
O1AA C12 1.265(4) . ?
O008 H008 0.8200 . ?
O008 C014 1.421(4) . ?
O3 H3 0.8200 . ?
O3 C17 1.436(4) . ?
O00A C01J 1.436(4) . ?
O00A H00C 0.86(8) . ?
N00G H00G 0.8600 . ?
N00G C00P 1.381(4) . ?
N00G C015 1.384(4) . ?
N3 C15 1.323(4) . ?
N3 C16 1.471(4) . ?
N3 C10 1.480(4) . ?
N00J C00V 1.321(4) . ?
N00J C00Z 1.473(4) . ?
N00J C017 1.469(4) . ?
N1 C4 1.373(5) . ?
N1 C1 1.388(4) . ?
N1 H1 0.83(4) . ?
O00L C00V 1.326(4) . ?
O1 C15 1.325(4) . ?
C00P C00T 1.379(4) . ?
C00P C01D 1.497(4) . ?
C12 C11 1.552(4) . ?
C00R C01D 1.547(4) . ?
C15 C14 1.528(4) . ?
C00T C00X 1.436(5) . ?
C00T C016 1.496(5) . ?
C00V C01H 1.526(4) . ?
C2 C3 1.437(5) . ?
C2 C9 1.505(5) . ?
C2 C1 1.380(5) . ?
C00X C015 1.413(5) . ?
C00X C01E 1.410(5) . ?
C00Y H00Y 0.9800 . ?
C00Y C014 1.516(5) . ?
C00Y C017 1.521(4) . ?
C00Z H00D 0.9700 . ?
C00Z H00E 0.9700 . ?
C00Z C016 1.559(5) . ?
C3 C4 1.403(5) . ?
C3 C8 1.412(5) . ?
C17 H17 0.9800 . ?
C17 C18 1.511(5) . ?
C17 C16 1.515(5) . ?
C4 C5 1.397(5) . ?
C013 H013 0.9300 . ?
C013 C01E 1.382(5) . ?
C013 C01I 1.409(5) . ?
C014 H014 0.9800 . ?
C014 C01H 1.547(4) . ?
C015 C01C 1.392(5) . ?
C016 H01A 0.9700 . ?
C016 H01B 0.9700 . ?
C017 H01C 0.9700 . ?
C017 H01D 0.9700 . ?
C19 H19 0.9800 . ?
C19 C14 1.555(4) . ?
C19 C20 1.524(4) . ?
C18 H18 0.9800 . ?
C18 C14 1.560(4) . ?
C14 C13 1.581(4) . ?
C11 C13 1.553(4) . ?
C11 C1 1.507(5) . ?
C11 H11 0.94(5) . ?
C01C H01E 0.9300 . ?
C01C C01I 1.385(5) . ?
C01D H01F 0.9800 . ?
C01D C01F 1.546(4) . ?
C01E H01G 0.9300 . ?
C01F H01H 0.9700 . ?
C01F H01I 0.9700 . ?
C01F C01H 1.573(4) . ?
C13 H13A 0.9700 . ?
C13 H13B 0.9700 . ?
C01H C01J 1.568(4) . ?
C01I H01J 0.9300 . ?
C01J H01K 0.9800 . ?
C01J C01R 1.519(5) . ?
C16 H16A 0.9700 . ?
C16 H16B 0.9700 . ?
C20 H20A 0.9600 . ?
C20 H20B 0.9600 . ?
C20 H20C 0.9600 . ?
C9 H9A 0.9700 . ?
C9 H9B 0.9700 . ?
C9 C10 1.538(4) . ?
C8 H8 0.9300 . ?
C8 C7 1.390(6) . ?
C5 H5A 0.9300 . ?
C5 C6 1.386(6) . ?
C6 H6 0.9300 . ?
C6 C7 1.402(6) . ?
C10 H10A 0.9700 . ?
C10 H10B 0.9700 . ?
C01R H01L 0.9600 . ?
C01R H01M 0.9600 . ?
C01R H01N 0.9600 . ?
C7 H7 0.9300 . ?
